data_7049853
loop_
_publ_author_name
'Galley, Shane S.'
'Pattenaude, Scott A.'
'Higgins, Robert F.'
'Tatebe, Caleb J.'
'Stanley, Dalton A.'
'Fanwick, Phillip E.'
'Zeller, Matthias'
'Schelter, Eric J.'
'Bart, Suzanne C.'

_publ_section_title
;
 A reduction series of neodymium supported by pyridine(diimine) ligands.
;
_journal_issue 23
_journal_name_full 'Dalton transactions (Cambridge, England : 2003)'
_journal_page_first 8021
_journal_page_last 8025
_journal_paper_doi 10.1039/c9dt00679f
_journal_volume 48
_journal_year 2019
_chemical_formula_sum 'C31 H39 I3 N3 Nd O'
_chemical_formula_weight 994.59
_space_group_crystal_system monoclinic
_space_group_IT_number 14
_space_group_name_Hall '-P 2yn'
_space_group_name_H-M_alt 'P 1 21/n 1'
_symmetry_space_group_name_Hall '-P 2yn'
_symmetry_space_group_name_H-M 'P 1 21/n 1'
_atom_sites_solution_hydrogens geom
_atom_sites_solution_primary direct
_atom_sites_solution_secondary DIFMAPS
_audit_creation_method SHELXL-2018/3
_audit_update_record
;
2019-03-28 deposited with the CCDC.    2019-04-09 downloaded from the CCDC.
;
_cell_angle_alpha 90
_cell_angle_beta 103.4083(18)
_cell_angle_gamma 90
_cell_formula_units_Z 4
_cell_length_a 10.8314(7)
_cell_length_b 16.2124(8)
_cell_length_c 20.5519(13)
_cell_measurement_reflns_used 5634
_cell_measurement_temperature 150(2)
_cell_measurement_theta_max 25.8223
_cell_measurement_theta_min 2.3054
_cell_volume 3510.6(4)
_computing_cell_refinement 'SAINT V8.37A (Bruker, 2016)'
_computing_data_collection 'Apex3 v2016.9-0 (Bruker, 2016)'
_computing_data_reduction 'SAINT V8.37A (Bruker, 2016)'
_computing_structure_refinement 'SHELXL-2018/3 (Sheldrick, 2018)'
_computing_structure_solution 'SHELXS-97 (Sheldrick, 2008)'
_diffrn_ambient_temperature 150(2)
_diffrn_detector_area_resol_mean 0
_diffrn_measured_fraction_theta_full 0.999
_diffrn_measured_fraction_theta_max 0.997
_diffrn_measurement_device_type 'Bruker AXS D8 Quest CMOS diffractometer'
_diffrn_measurement_method 'omega and phi scans'
_diffrn_radiation_monochromator 'Triumph curved graphite crystal'
_diffrn_radiation_type MoK\a
_diffrn_radiation_wavelength 0.71073
_diffrn_reflns_av_R_equivalents 0.0489
_diffrn_reflns_av_unetI/netI 0.0279
_diffrn_reflns_Laue_measured_fraction_full 0.999
_diffrn_reflns_Laue_measured_fraction_max 0.997
_diffrn_reflns_limit_h_max 15
_diffrn_reflns_limit_h_min -15
_diffrn_reflns_limit_k_max 23
_diffrn_reflns_limit_k_min -23
_diffrn_reflns_limit_l_max 29
_diffrn_reflns_limit_l_min -29
_diffrn_reflns_number 91004
_diffrn_reflns_point_group_measured_fraction_full 0.999
_diffrn_reflns_point_group_measured_fraction_max 0.997
_diffrn_reflns_theta_full 25.242
_diffrn_reflns_theta_max 30.860
_diffrn_reflns_theta_min 2.513
_diffrn_source 'sealed tube X-ray source'
_exptl_absorpt_coefficient_mu 4.143
_exptl_absorpt_correction_T_max 0.1003
_exptl_absorpt_correction_T_min 0.0581
_exptl_absorpt_correction_type multi-scan
_exptl_absorpt_process_details
;
 SADABS 2016/2: Krause, L., Herbst-Irmer, R., Sheldrick G.M. & Stalke D.,
 J. Appl. Cryst. 48 (2015) 3-10
;
_exptl_crystal_colour yellow
_exptl_crystal_density_diffrn 1.882
_exptl_crystal_description block
_exptl_crystal_F_000 1892
_exptl_crystal_size_max 0.83
_exptl_crystal_size_mid 0.59
_exptl_crystal_size_min 0.42
_exptl_transmission_factor_max 0.7454
_exptl_transmission_factor_min 0.5889
_refine_diff_density_max 1.098
_refine_diff_density_min -0.982
_refine_diff_density_rms 0.126
_refine_ls_extinction_method none
_refine_ls_goodness_of_fit_ref 1.045
_refine_ls_hydrogen_treatment constr
_refine_ls_matrix_type full
_refine_ls_number_parameters 479
_refine_ls_number_reflns 11017
_refine_ls_number_restraints 523
_refine_ls_restrained_S_all 1.080
_refine_ls_R_factor_all 0.0586
_refine_ls_R_factor_gt 0.0374
_refine_ls_shift/su_max 0.001
_refine_ls_shift/su_mean 0.000
_refine_ls_structure_factor_coef Fsqd
_refine_ls_weighting_details 'w=1/[\s^2^(Fo^2^)+(0.0326P)^2^+10.2951P] where P=(Fo^2^+2Fc^2^)/3'
_refine_ls_weighting_scheme calc
_refine_ls_wR_factor_gt 0.0832
_refine_ls_wR_factor_ref 0.0937
_reflns_Friedel_coverage 0.000
_reflns_number_gt 8292
_reflns_number_total 11017
_reflns_threshold_expression 'I > 2\s(I)'
_cod_data_source_file c9dt00679f2.cif
_cod_data_source_block ssg0324NdI3thf_0m
_cod_depositor_comments
;
The following automatic conversions were performed:

'_atom_sites_solution_primary' value 'DIRECT' changed to 'direct'
according to
/home/data/users/saulius/crontab/automatic-downloads/rss-feeds/RSC/lib/dictionaries/cif_core.dic
dictionary named 'cif_core.dic' version 2.4.2 from 2011-04-26.

Automatic conversion script
Id: cif_fix_values 4973 2017-02-22 13:04:09Z antanas 

 Adding full bibliography for 7049851--7049854.cif.
;
_cod_database_code 7049853
_shelx_shelxl_version_number 2018/3
_shelx_space_group_comment
;
The symmetry employed for this shelxl refinement is uniquely defined
by the following loop, which should always be used as a source of
symmetry information in preference to the above space-group names.
They are only intended as comments.
;

loop_
_space_group_symop_operation_xyz
'x, y, z'
'-x+1/2, y+1/2, -z+1/2'
'-x, -y, -z'
'x-1/2, -y-1/2, z-1/2'

loop_
_atom_site_label
_atom_site_type_symbol
_atom_site_fract_x
_atom_site_fract_y
_atom_site_fract_z
_atom_site_U_iso_or_equiv
_atom_site_adp_type
_atom_site_occupancy
_atom_site_site_symmetry_order
_atom_site_calc_flag
_atom_site_refinement_flags_posn
_atom_site_refinement_flags_adp
_atom_site_refinement_flags_occupancy
_atom_site_disorder_assembly
_atom_site_disorder_group
O1 O 0.3495(3) 0.76051(19) 0.18130(17) 0.0464(7) Uani 1 1 d . . . . .
Nd1 Nd 0.46974(5) 0.88672(3) 0.21830(3) 0.02954(8) Uani 0.931(2) 1 d D . P A 1
I1 I 0.28725(4) 0.91169(5) 0.30959(2) 0.04550(13) Uani 0.931(2) 1 d D . P A 1
I2 I 0.63126(6) 0.75417(3) 0.30702(3) 0.04969(13) Uani 0.931(2) 1 d D . P A 1
I3 I 0.63711(3) 0.87885(5) 0.11550(2) 0.04901(14) Uani 0.931(2) 1 d D . P A 1
N1 N 0.4546(3) 1.0409(2) 0.18491(17) 0.0350(8) Uani 0.931(2) 1 d D U P A 1
N2 N 0.2859(4) 0.9314(3) 0.1119(2) 0.0342(7) Uani 0.931(2) 1 d D U P A 1
N3 N 0.6307(3) 0.9929(2) 0.29722(16) 0.0355(7) Uani 0.931(2) 1 d D U P A 1
C1 C 0.1896(5) 1.0366(4) 0.0293(3) 0.0531(15) Uani 0.931(2) 1 d D U P A 1
H1A H 0.235143 1.055046 -0.004111 0.080 Uiso 0.931(2) 1 calc R U P A 1
H1B H 0.141973 1.082930 0.041932 0.080 Uiso 0.931(2) 1 calc R U P A 1
H1C H 0.130605 0.992270 0.010297 0.080 Uiso 0.931(2) 1 calc R U P A 1
C2 C 0.2827(4) 1.0053(3) 0.0898(2) 0.0386(10) Uani 0.931(2) 1 d D U P A 1
C3 C 0.3764(4) 1.0662(3) 0.1275(2) 0.0418(10) Uani 0.931(2) 1 d D U P A 1
C4 C 0.3780(6) 1.1469(4) 0.1042(3) 0.0641(15) Uani 0.931(2) 1 d D U P A 1
H4 H 0.323261 1.162611 0.062917 0.077 Uiso 0.931(2) 1 calc R U P A 1
C5 C 0.4595(6) 1.2038(4) 0.1415(3) 0.0729(17) Uani 0.931(2) 1 d D U P A 1
H5 H 0.462119 1.258850 0.126104 0.087 Uiso 0.931(2) 1 calc R U P A 1
C6 C 0.5369(5) 1.1795(3) 0.2011(3) 0.0582(14) Uani 0.931(2) 1 d D U P A 1
H6 H 0.592732 1.217753 0.228105 0.070 Uiso 0.931(2) 1 calc R U P A 1
C7 C 0.5324(4) 1.0980(3) 0.2215(2) 0.0394(9) Uani 0.931(2) 1 d D U P A 1
C8 C 0.6218(4) 1.0697(3) 0.2845(2) 0.0371(9) Uani 0.931(2) 1 d D U P A 1
C9 C 0.6973(6) 1.1346(4) 0.3276(3) 0.0506(11) Uani 0.931(2) 1 d D U P A 1
H9A H 0.760236 1.157484 0.305206 0.076 Uiso 0.931(2) 1 calc R U P A 1
H9B H 0.740699 1.110280 0.370468 0.076 Uiso 0.931(2) 1 calc R U P A 1
H9C H 0.640478 1.178617 0.335472 0.076 Uiso 0.931(2) 1 calc R U P A 1
Nd1B Nd 0.4818(8) 0.8986(5) 0.2112(4) 0.02954(8) Uani 0.069(2) 1 d D . P A 2
I1B I 0.3026(5) 0.9488(6) 0.3094(3) 0.04550(13) Uani 0.069(2) 1 d D . P A 2
I2B I 0.6563(8) 0.7689(5) 0.2944(4) 0.04969(13) Uani 0.069(2) 1 d D . P A 2
I3B I 0.6373(6) 0.9131(6) 0.1060(3) 0.04901(14) Uani 0.069(2) 1 d D . P A 2
N1B N 0.440(2) 1.046(2) 0.1944(12) 0.036(3) Uani 0.069(2) 1 d D U P A 2
N2B N 0.284(4) 0.933(3) 0.113(2) 0.0342(7) Uani 0.069(2) 1 d D U P A 2
N3B N 0.6307(3) 0.9929(2) 0.29722(16) 0.0355(7) Uani 0.069(2) 1 d D U P A 2
C1B C 0.160(4) 1.040(5) 0.045(2) 0.045(7) Uani 0.069(2) 1 d D U P A 2
H1BA H 0.161002 1.100529 0.043930 0.068 Uiso 0.069(2) 1 calc R U P A 2
H1BB H 0.172930 1.018287 0.002762 0.068 Uiso 0.069(2) 1 calc R U P A 2
H1BC H 0.078455 1.020985 0.052151 0.068 Uiso 0.069(2) 1 calc R U P A 2
C2B C 0.265(4) 1.010(3) 0.102(2) 0.040(3) Uani 0.069(2) 1 d D U P A 2
C3B C 0.347(3) 1.073(2) 0.1440(16) 0.045(3) Uani 0.069(2) 1 d D U P A 2
C4B C 0.331(4) 1.158(2) 0.134(2) 0.058(3) Uani 0.069(2) 1 d D U P A 2
H4B H 0.264488 1.176739 0.098251 0.070 Uiso 0.069(2) 1 calc R U P A 2
C5B C 0.409(5) 1.214(2) 0.173(2) 0.063(3) Uani 0.069(2) 1 d D U P A 2
H5B H 0.396070 1.271626 0.165347 0.076 Uiso 0.069(2) 1 calc R U P A 2
C6B C 0.504(4) 1.1863(19) 0.225(2) 0.056(3) Uani 0.069(2) 1 d D U P A 2
H6B H 0.559697 1.223347 0.253639 0.067 Uiso 0.069(2) 1 calc R U P A 2
C7B C 0.516(3) 1.1014(18) 0.2333(15) 0.042(3) Uani 0.069(2) 1 d D U P A 2
C8B C 0.619(3) 1.0704(11) 0.2898(14) 0.038(3) Uani 0.069(2) 1 d D U P A 2
C9B C 0.698(5) 1.135(3) 0.331(3) 0.0506(11) Uani 0.069(2) 1 d D U P A 2
H9BA H 0.668344 1.189816 0.314527 0.076 Uiso 0.069(2) 1 calc R U P A 2
H9BB H 0.691180 1.129732 0.377979 0.076 Uiso 0.069(2) 1 calc R U P A 2
H9BC H 0.787080 1.128259 0.329326 0.076 Uiso 0.069(2) 1 calc R U P A 2
C10 C 0.1854(3) 0.8760(3) 0.07868(19) 0.0336(8) Uani 1 1 d D . . . .
C11 C 0.2016(4) 0.8251(3) 0.0266(2) 0.0372(8) Uani 1 1 d . . . . .
C12 C 0.1051(4) 0.7688(3) -0.0004(2) 0.0439(10) Uani 1 1 d . . . . .
H12 H 0.115881 0.733070 -0.035250 0.053 Uiso 1 1 calc R U . . .
C13 C -0.0054(4) 0.7638(3) 0.0221(2) 0.0444(10) Uani 1 1 d . . . . .
C14 C -0.0201(4) 0.8177(3) 0.0710(2) 0.0430(10) Uani 1 1 d . . . . .
H14 H -0.096217 0.815210 0.086354 0.052 Uiso 1 1 calc R U . . .
C15 C 0.0706(4) 0.8757(3) 0.0992(2) 0.0403(9) Uani 1 1 d . . . . .
C16 C 0.3145(4) 0.8331(4) -0.0041(2) 0.0513(12) Uani 1 1 d . . . . .
H16A H 0.317575 0.785485 -0.033080 0.077 Uiso 1 1 calc R U . . .
H16B H 0.392376 0.835017 0.031434 0.077 Uiso 1 1 calc R U . . .
H16C H 0.306916 0.883835 -0.030594 0.077 Uiso 1 1 calc R U . . .
C17 C -0.1086(5) 0.7024(3) -0.0083(3) 0.0608(14) Uani 1 1 d . . . . .
H17A H -0.127929 0.707134 -0.057201 0.091 Uiso 1 1 calc R U . . .
H17B H -0.185206 0.714160 0.007704 0.091 Uiso 1 1 calc R U . . .
H17C H -0.079271 0.646339 0.004791 0.091 Uiso 1 1 calc R U . . .
C18 C 0.0407(5) 0.9399(4) 0.1460(3) 0.0659(17) Uani 1 1 d . . . . .
H18A H 0.065389 0.994409 0.132743 0.099 Uiso 1 1 calc R U . . .
H18B H 0.087669 0.927759 0.191756 0.099 Uiso 1 1 calc R U . . .
H18C H -0.050625 0.939462 0.144006 0.099 Uiso 1 1 calc R U . . .
C19 C 0.7359(4) 0.9653(3) 0.35116(19) 0.0348(8) Uani 1 1 d D . . . .
C20 C 0.7160(4) 0.9505(3) 0.4146(2) 0.0366(8) Uani 1 1 d . . . . .
C21 C 0.8170(4) 0.9215(3) 0.4640(2) 0.0407(9) Uani 1 1 d . . . . .
H21 H 0.804378 0.911562 0.507548 0.049 Uiso 1 1 calc R U . . .
C22 C 0.9362(4) 0.9065(3) 0.4517(2) 0.0408(9) Uani 1 1 d . . . . .
C23 C 0.9532(4) 0.9248(3) 0.3892(2) 0.0461(11) Uani 1 1 d . . . . .
H23 H 1.034695 0.916871 0.380431 0.055 Uiso 1 1 calc R U . . .
C24 C 0.8555(4) 0.9546(3) 0.3380(2) 0.0424(10) Uani 1 1 d . . . . .
C25 C 0.8799(5) 0.9741(6) 0.2708(3) 0.080(2) Uani 1 1 d . . . . .
H25A H 0.826826 0.938649 0.236865 0.120 Uiso 1 1 calc R U . . .
H25B H 0.969529 0.964242 0.271730 0.120 Uiso 1 1 calc R U . . .
H25C H 0.859151 1.032020 0.259882 0.120 Uiso 1 1 calc R U . . .
C26 C 1.0445(5) 0.8741(3) 0.5063(3) 0.0550(13) Uani 1 1 d . . . . .
H26A H 1.033810 0.814703 0.511679 0.082 Uiso 1 1 calc R U . . .
H26B H 1.044383 0.902309 0.548440 0.082 Uiso 1 1 calc R U . . .
H26C H 1.125203 0.884487 0.493904 0.082 Uiso 1 1 calc R U . . .
C27 C 0.5919(4) 0.9675(4) 0.4321(2) 0.0504(11) Uani 1 1 d . . . . .
H27A H 0.560367 1.021707 0.414607 0.076 Uiso 1 1 calc R U . . .
H27B H 0.603604 0.967054 0.480828 0.076 Uiso 1 1 calc R U . . .
H27C H 0.530330 0.924962 0.412294 0.076 Uiso 1 1 calc R U . . .
C28A C 0.2492(6) 0.7242(3) 0.2079(3) 0.0646(13) Uani 0.738(10) 1 d D U P A 1
H28A H 0.174626 0.761313 0.200230 0.078 Uiso 0.738(10) 1 calc R U P A 1
H28B H 0.278970 0.714607 0.256599 0.078 Uiso 0.738(10) 1 calc R U P A 1
C29A C 0.2151(8) 0.6446(5) 0.1721(5) 0.0720(19) Uani 0.738(10) 1 d D U P A 1
H29A H 0.183978 0.604034 0.200571 0.086 Uiso 0.738(10) 1 calc R U P A 1
H29B H 0.149791 0.652542 0.130088 0.086 Uiso 0.738(10) 1 calc R U P A 1
C30A C 0.3368(9) 0.6186(5) 0.1586(5) 0.0674(18) Uani 0.738(10) 1 d D U P A 1
H30A H 0.323004 0.580600 0.119906 0.081 Uiso 0.738(10) 1 calc R U P A 1
H30B H 0.390043 0.590483 0.198093 0.081 Uiso 0.738(10) 1 calc R U P A 1
C31A C 0.3988(6) 0.6976(3) 0.1437(3) 0.0570(12) Uani 0.738(10) 1 d D U P A 1
H31A H 0.492388 0.693819 0.158515 0.068 Uiso 0.738(10) 1 calc R U P A 1
H31B H 0.375803 0.709938 0.095176 0.068 Uiso 0.738(10) 1 calc R U P A 1
C28B C 0.2492(6) 0.7242(3) 0.2079(3) 0.0646(13) Uani 0.262(10) 1 d D U P A 2
H28C H 0.168823 0.720551 0.173300 0.078 Uiso 0.262(10) 1 calc R U P A 2
H28D H 0.234555 0.756030 0.246536 0.078 Uiso 0.262(10) 1 calc R U P A 2
C29B C 0.300(2) 0.6428(11) 0.2282(12) 0.072(3) Uani 0.262(10) 1 d D U P A 2
H29C H 0.231220 0.601521 0.221625 0.087 Uiso 0.262(10) 1 calc R U P A 2
H29D H 0.345334 0.642975 0.275955 0.087 Uiso 0.262(10) 1 calc R U P A 2
C30B C 0.390(3) 0.6229(11) 0.1854(13) 0.072(3) Uani 0.262(10) 1 d D U P A 2
H30C H 0.358083 0.575113 0.156335 0.087 Uiso 0.262(10) 1 calc R U P A 2
H30D H 0.474284 0.608850 0.213617 0.087 Uiso 0.262(10) 1 calc R U P A 2
C31B C 0.3988(6) 0.6976(3) 0.1437(3) 0.0570(12) Uani 0.262(10) 1 d D U P A 2
H31C H 0.487649 0.709177 0.141693 0.068 Uiso 0.262(10) 1 calc R U P A 2
H31D H 0.345781 0.691898 0.097688 0.068 Uiso 0.262(10) 1 calc R U P A 2

loop_
_atom_site_aniso_label
_atom_site_aniso_U_11
_atom_site_aniso_U_22
_atom_site_aniso_U_33
_atom_site_aniso_U_23
_atom_site_aniso_U_13
_atom_site_aniso_U_12
O1 0.0416(17) 0.0399(16) 0.0539(19) -0.0020(14) 0.0029(14) 0.0001(13)
Nd1 0.02482(15) 0.0344(2) 0.02939(16) 0.00064(12) 0.00624(9) 0.00267(12)
I1 0.03474(15) 0.0565(4) 0.04831(17) 0.00286(17) 0.01580(12) 0.00811(17)
I2 0.0587(3) 0.0448(2) 0.0389(2) 0.00160(16) -0.00241(16) 0.01814(19)
I3 0.03098(14) 0.0792(4) 0.03916(18) -0.0085(2) 0.01287(12) -0.00045(19)
N1 0.0304(16) 0.0383(18) 0.0358(18) 0.0038(14) 0.0064(13) 0.0006(14)
N2 0.0266(14) 0.0437(17) 0.0307(15) 0.0010(13) 0.0036(12) 0.0021(13)
N3 0.0248(14) 0.0524(19) 0.0300(15) 0.0008(14) 0.0075(11) 0.0026(13)
C1 0.047(3) 0.058(3) 0.046(3) 0.014(3) -0.007(2) -0.004(3)
C2 0.0313(19) 0.049(2) 0.034(2) 0.0076(18) 0.0032(15) 0.0016(17)
C3 0.041(2) 0.043(2) 0.038(2) 0.0092(18) 0.0031(17) 0.0019(17)
C4 0.067(3) 0.049(3) 0.062(3) 0.021(2) -0.015(2) -0.006(2)
C5 0.076(3) 0.050(3) 0.076(3) 0.025(3) -0.016(3) -0.016(3)
C6 0.056(3) 0.045(2) 0.063(3) 0.013(2) -0.008(2) -0.011(2)
C7 0.036(2) 0.039(2) 0.041(2) 0.0052(17) 0.0062(16) -0.0018(16)
C8 0.0320(18) 0.042(2) 0.0364(19) 0.0039(17) 0.0066(15) -0.0026(16)
C9 0.052(3) 0.045(2) 0.048(3) -0.001(2) -0.002(2) -0.009(2)
Nd1B 0.02482(15) 0.0344(2) 0.02939(16) 0.00064(12) 0.00624(9) 0.00267(12)
I1B 0.03474(15) 0.0565(4) 0.04831(17) 0.00286(17) 0.01580(12) 0.00811(17)
I2B 0.0587(3) 0.0448(2) 0.0389(2) 0.00160(16) -0.00241(16) 0.01814(19)
I3B 0.03098(14) 0.0792(4) 0.03916(18) -0.0085(2) 0.01287(12) -0.00045(19)
N1B 0.032(5) 0.039(5) 0.037(5) 0.005(5) 0.009(5) 0.002(5)
N2B 0.0266(14) 0.0437(17) 0.0307(15) 0.0010(13) 0.0036(12) 0.0021(13)
N3B 0.0248(14) 0.0524(19) 0.0300(15) 0.0008(14) 0.0075(11) 0.0026(13)
C1B 0.042(12) 0.054(11) 0.040(12) 0.007(11) 0.009(11) 0.000(11)
C2B 0.035(5) 0.046(4) 0.036(5) 0.006(4) 0.004(4) 0.001(4)
C3B 0.043(4) 0.045(4) 0.044(4) 0.010(4) 0.001(4) -0.001(4)
C4B 0.059(5) 0.048(5) 0.058(5) 0.017(5) -0.007(5) -0.006(5)
C5B 0.064(5) 0.049(5) 0.065(5) 0.017(5) -0.009(5) -0.010(5)
C6B 0.054(5) 0.045(5) 0.058(5) 0.014(5) -0.004(5) -0.008(5)
C7B 0.038(4) 0.041(4) 0.043(4) 0.007(4) 0.005(4) -0.004(4)
C8B 0.032(4) 0.045(4) 0.036(4) 0.003(4) 0.007(4) -0.001(4)
C9B 0.052(3) 0.045(2) 0.048(3) -0.001(2) -0.002(2) -0.009(2)
C10 0.0253(16) 0.044(2) 0.0290(18) 0.0010(15) 0.0020(13) 0.0041(15)
C11 0.0288(18) 0.050(2) 0.0313(19) -0.0023(17) 0.0041(14) 0.0062(16)
C12 0.037(2) 0.049(2) 0.043(2) -0.0079(19) 0.0024(17) 0.0069(18)
C13 0.037(2) 0.048(2) 0.045(2) 0.0081(19) 0.0027(18) 0.0029(18)
C14 0.0294(19) 0.059(3) 0.040(2) 0.009(2) 0.0067(16) -0.0001(18)
C15 0.0276(18) 0.060(3) 0.0314(19) -0.0011(18) 0.0038(14) 0.0053(17)
C16 0.039(2) 0.076(3) 0.040(2) -0.014(2) 0.0127(18) 0.002(2)
C17 0.044(3) 0.054(3) 0.078(4) -0.002(3) 0.001(2) -0.009(2)
C18 0.035(2) 0.115(5) 0.047(3) -0.031(3) 0.010(2) 0.006(3)
C19 0.0291(18) 0.043(2) 0.0299(18) -0.0037(15) 0.0026(14) 0.0009(15)
C20 0.036(2) 0.040(2) 0.0323(19) -0.0026(16) 0.0050(15) -0.0015(16)
C21 0.041(2) 0.041(2) 0.037(2) 0.0000(17) 0.0027(17) -0.0052(17)
C22 0.038(2) 0.036(2) 0.041(2) -0.0037(17) -0.0051(17) 0.0018(16)
C23 0.0291(19) 0.057(3) 0.048(2) -0.016(2) 0.0015(17) 0.0043(18)
C24 0.0316(19) 0.061(3) 0.033(2) -0.0108(19) 0.0038(15) -0.0040(18)
C25 0.035(2) 0.167(7) 0.039(3) -0.009(3) 0.011(2) -0.001(3)
C26 0.047(3) 0.047(3) 0.059(3) 0.005(2) -0.012(2) 0.003(2)
C27 0.040(2) 0.073(3) 0.039(2) -0.002(2) 0.0108(18) -0.004(2)
C28A 0.055(3) 0.046(2) 0.096(4) -0.001(3) 0.025(3) -0.005(2)
C29A 0.068(4) 0.049(3) 0.096(4) -0.004(3) 0.014(3) -0.009(3)
C30A 0.079(4) 0.051(3) 0.073(4) -0.008(3) 0.019(3) -0.009(3)
C31A 0.068(3) 0.044(2) 0.058(3) -0.006(2) 0.011(2) -0.003(2)
C28B 0.055(3) 0.046(2) 0.096(4) -0.001(3) 0.025(3) -0.005(2)
C29B 0.073(5) 0.055(5) 0.090(5) 0.000(5) 0.021(5) -0.005(4)
C30B 0.077(5) 0.053(5) 0.083(5) -0.006(5) 0.010(5) -0.006(5)
C31B 0.068(3) 0.044(2) 0.058(3) -0.006(2) 0.011(2) -0.003(2)

loop_
_atom_type_symbol
_atom_type_description
_atom_type_scat_dispersion_real
_atom_type_scat_dispersion_imag
_atom_type_scat_source
C C 0.0033 0.0016 'International Tables Vol C Tables 4.2.6.8 and 6.1.1.4'
H H 0.0000 0.0000 'International Tables Vol C Tables 4.2.6.8 and 6.1.1.4'
N N 0.0061 0.0033 'International Tables Vol C Tables 4.2.6.8 and 6.1.1.4'
I I -0.4742 1.8119 'International Tables Vol C Tables 4.2.6.8 and 6.1.1.4'
Nd Nd -0.1943 3.0179 'International Tables Vol C Tables 4.2.6.8 and 6.1.1.4'
O O 0.0106 0.0060 'International Tables Vol C Tables 4.2.6.8 and 6.1.1.4'

loop_
_geom_angle_atom_site_label_1
_geom_angle_atom_site_label_2
_geom_angle_atom_site_label_3
_geom_angle
C28B O1 C31B 108.4(4)
C28A O1 C31A 108.4(4)
C28A O1 Nd1 127.8(3)
C31A O1 Nd1 121.1(3)
C28B O1 Nd1B 131.9(3)
C31B O1 Nd1B 118.0(3)
O1 Nd1 N1 136.73(11)
O1 Nd1 N2 74.49(12)
N1 Nd1 N2 62.33(12)
O1 Nd1 N3 159.98(11)
N1 Nd1 N3 62.41(11)
N2 Nd1 N3 124.64(12)
O1 Nd1 I1 85.87(8)
N1 Nd1 I1 91.42(6)
N2 Nd1 I1 90.07(11)
N3 Nd1 I1 88.07(7)
O1 Nd1 I2 77.85(8)
N1 Nd1 I2 145.27(8)
N2 Nd1 I2 151.41(9)
N3 Nd1 I2 83.71(8)
I1 Nd1 I2 95.072(17)
O1 Nd1 I3 96.16(8)
N1 Nd1 I3 82.50(6)
N2 Nd1 I3 84.05(11)
N3 Nd1 I3 92.14(7)
I1 Nd1 I3 173.01(2)
I2 Nd1 I3 91.899(18)
C3 N1 C7 117.5(4)
C3 N1 Nd1 121.0(3)
C7 N1 Nd1 121.3(3)
C2 N2 C10 117.2(4)
C2 N2 Nd1 119.6(3)
C10 N2 Nd1 123.2(3)
C8 N3 C19 117.7(4)
C8 N3 Nd1 119.4(3)
C19 N3 Nd1 122.7(3)
N2 C2 C3 118.4(4)
N2 C2 C1 124.7(4)
C3 C2 C1 116.8(4)
N1 C3 C4 122.1(4)
N1 C3 C2 117.7(4)
C4 C3 C2 120.1(4)
C5 C4 C3 119.5(5)
C6 C5 C4 119.0(5)
C5 C6 C7 119.0(5)
N1 C7 C6 122.8(4)
N1 C7 C8 117.7(4)
C6 C7 C8 119.4(4)
N3 C8 C9 124.2(4)
N3 C8 C7 118.8(4)
C9 C8 C7 116.9(4)
N1B Nd1B N3B 65.5(6)
N1B Nd1B N2B 66.1(10)
N3B Nd1B N2B 131.5(9)
N1B Nd1B O1 136.1(7)
N3B Nd1B O1 150.6(3)
N2B Nd1B O1 72.6(8)
N1B Nd1B I3B 86.5(6)
N3B Nd1B I3B 94.6(3)
N2B Nd1B I3B 86.0(13)
O1 Nd1B I3B 105.0(3)
N1B Nd1B I2B 145.0(7)
N3B Nd1B I2B 79.6(3)
N2B Nd1B I2B 148.9(9)
O1 Nd1B I2B 77.3(3)
I3B Nd1B I2B 94.5(3)
N1B Nd1B I1B 73.9(6)
N3B Nd1B I1B 78.1(3)
N2B Nd1B I1B 85.5(14)
O1 Nd1B I1B 89.2(2)
I3B Nd1B I1B 160.3(4)
I2B Nd1B I1B 102.0(3)
C3B N1B C7B 119(2)
C3B N1B Nd1B 120.9(17)
C7B N1B Nd1B 120.2(16)
C2B N2B C10 117(3)
C2B N2B Nd1B 114.6(14)
C10 N2B Nd1B 128(3)
C8B N3B C19 115.6(14)
C8B N3B Nd1B 118.2(14)
C19 N3B Nd1B 126.0(3)
N2B C2B C3B 120(2)
N2B C2B C1B 121(2)
C3B C2B C1B 118(2)
N1B C3B C4B 119(2)
N1B C3B C2B 118(2)
C4B C3B C2B 123(2)
C5B C4B C3B 122(2)
C6B C5B C4B 119(2)
C5B C6B C7B 117(2)
N1B C7B C6B 124(2)
N1B C7B C8B 118.5(19)
C6B C7B C8B 117(2)
N3B C8B C9B 127(3)
N3B C8B C7B 117(2)
C9B C8B C7B 116(2)
C11 C10 C15 120.5(4)
C11 C10 N2 120.7(4)
C15 C10 N2 118.7(4)
C11 C10 N2B 123(2)
C15 C10 N2B 117(2)
C10 C11 C12 118.2(4)
C10 C11 C16 122.1(4)
C12 C11 C16 119.6(4)
C13 C12 C11 122.1(4)
C14 C13 C12 117.7(4)
C14 C13 C17 121.4(5)
C12 C13 C17 120.8(5)
C13 C14 C15 123.3(4)
C14 C15 C10 117.9(4)
C14 C15 C18 120.0(4)
C10 C15 C18 121.9(4)
C20 C19 C24 120.9(4)
C20 C19 N3B 120.0(3)
C24 C19 N3B 119.1(4)
C20 C19 N3 120.0(3)
C24 C19 N3 119.1(4)
C21 C20 C19 118.4(4)
C21 C20 C27 119.1(4)
C19 C20 C27 122.5(4)
C20 C21 C22 122.2(4)
C23 C22 C21 117.6(4)
C23 C22 C26 121.2(4)
C21 C22 C26 121.1(4)
C22 C23 C24 122.6(4)
C23 C24 C19 118.3(4)
C23 C24 C25 120.2(4)
C19 C24 C25 121.5(4)
O1 C28A C29A 106.7(5)
C30A C29A C28A 102.2(6)
C29A C30A C31A 104.8(6)
O1 C31A C30A 104.5(5)
O1 C28B C29B 102.0(9)
C28B C29B C30B 106.6(14)
C29B C30B C31B 107.5(13)
O1 C31B C30B 100.4(9)

loop_
_geom_bond_atom_site_label_1
_geom_bond_atom_site_label_2
_geom_bond_distance
O1 C28B 1.449(6)
O1 C28A 1.449(6)
O1 C31B 1.454(6)
O1 C31A 1.454(6)
O1 Nd1 2.450(3)
O1 Nd1B 2.653(9)
Nd1 N1 2.587(4)
Nd1 N2 2.693(4)
Nd1 N3 2.706(3)
Nd1 I1 3.0514(6)
Nd1 I2 3.0861(6)
Nd1 I3 3.0890(6)
N1 C3 1.347(5)
N1 C7 1.356(6)
N2 C2 1.279(6)
N2 C10 1.454(5)
N3 C8 1.272(6)
N3 C19 1.463(5)
C1 C2 1.498(6)
C2 C3 1.497(6)
C3 C4 1.395(7)
C4 C5 1.380(8)
C5 C6 1.373(8)
C6 C7 1.390(7)
C7 C8 1.496(6)
C8 C9 1.492(6)
Nd1B N1B 2.44(3)
Nd1B N3B 2.596(10)
Nd1B N2B 2.64(4)
Nd1B I3B 3.041(8)
Nd1B I2B 3.070(10)
Nd1B I1B 3.212(9)
N1B C3B 1.341(18)
N1B C7B 1.351(18)
N2B C2B 1.284(18)
N2B C10 1.465(15)
N3B C8B 1.270(18)
N3B C19 1.463(5)
C1B C2B 1.500(19)
C2B C3B 1.493(18)
C3B C4B 1.393(19)
C4B C5B 1.38(2)
C5B C6B 1.38(2)
C6B C7B 1.390(18)
C7B C8B 1.498(17)
C8B C9B 1.492(18)
C10 C11 1.394(6)
C10 C15 1.402(6)
C11 C12 1.402(6)
C11 C16 1.505(6)
C12 C13 1.382(6)
C13 C14 1.367(7)
C13 C17 1.519(7)
C14 C15 1.386(6)
C15 C18 1.504(7)
C19 C20 1.391(6)
C19 C24 1.394(6)
C20 C21 1.391(6)
C20 C27 1.495(6)
C21 C22 1.392(6)
C22 C23 1.373(7)
C22 C26 1.516(6)
C23 C24 1.393(6)
C24 C25 1.499(7)
C28A C29A 1.489(9)
C29A C30A 1.470(11)
C30A C31A 1.511(9)
C28B C29B 1.454(16)
C29B C30B 1.486(19)
C30B C31B 1.501(17)
